data_2235514
loop_
_publ_author_name
'Li, Chuan-Hui'
'Wu, Wen-Shi'
'Huang, Yu-Min'

_publ_section_title
;
 Diethyl pyrazine-2,5-dicarboxylate
;
_journal_coeditor_code IS5143
_journal_issue 7
_journal_name_full 'Acta Crystallographica Section E'
_journal_page_first o2236
_journal_paper_doi 10.1107/S1600536812028164
_journal_volume 68
_journal_year 2012
_chemical_formula_iupac 'C10 H12 N2 O4'
_chemical_formula_moiety 'C10 H12 N2 O4'
_chemical_formula_sum 'C10 H12 N2 O4'
_chemical_formula_weight 224.22
_chemical_name_systematic
;
Diethyl pyrazine-2,5-dicarboxylate
;
_space_group_IT_number 14
_symmetry_cell_setting monoclinic
_symmetry_space_group_name_Hall '-P 2ybc'
_symmetry_space_group_name_H-M 'P 1 21/c 1'
_atom_sites_solution_hydrogens geom
_atom_sites_solution_primary direct
_atom_sites_solution_secondary difmap
_audit_creation_method SHELXL-97
_cell_angle_alpha 90.00
_cell_angle_beta 108.713(9)
_cell_angle_gamma 90.00
_cell_formula_units_Z 2
_cell_length_a 12.284(6)
_cell_length_b 5.640(3)
_cell_length_c 7.881(4)
_cell_measurement_reflns_used 2994
_cell_measurement_temperature 173(2)
_cell_measurement_theta_max 28.50
_cell_measurement_theta_min 4.02
_cell_volume 517.1(5)
_computing_cell_refinement 'SAINT (Bruker, 1999)'
_computing_data_collection 'SMART (Bruker, 1997)'
_computing_data_reduction 'SAINT (Bruker, 1999)'
_computing_molecular_graphics 'SHELXTL (Sheldrick, 2008)'
_computing_publication_material 'SHELXTL (Sheldrick, 2008)'
_computing_structure_refinement 'SHELXL97 (Sheldrick, 2008)'
_computing_structure_solution 'SHELXS97 (Sheldrick, 2008)'
_diffrn_ambient_temperature 173(2)
_diffrn_measured_fraction_theta_full 0.992
_diffrn_measured_fraction_theta_max 0.992
_diffrn_measurement_device_type 'Bruker SMART'
_diffrn_measurement_method '\w scans'
_diffrn_radiation_monochromator graphite
_diffrn_radiation_source 'fine-focus sealed tube'
_diffrn_radiation_type MoK\a
_diffrn_radiation_wavelength 0.71073
_diffrn_reflns_av_R_equivalents 0.0312
_diffrn_reflns_av_sigmaI/netI 0.0358
_diffrn_reflns_limit_h_max 14
_diffrn_reflns_limit_h_min -16
_diffrn_reflns_limit_k_max 7
_diffrn_reflns_limit_k_min -5
_diffrn_reflns_limit_l_max 10
_diffrn_reflns_limit_l_min -10
_diffrn_reflns_number 2994
_diffrn_reflns_theta_full 28.50
_diffrn_reflns_theta_max 28.50
_diffrn_reflns_theta_min 4.02
_exptl_absorpt_coefficient_mu 0.113
_exptl_absorpt_correction_T_max 0.994
_exptl_absorpt_correction_T_min 0.960
_exptl_absorpt_correction_type multi-scan
_exptl_absorpt_process_details '(SADABS; Sheldrick,1996)'
_exptl_crystal_colour colourless
_exptl_crystal_density_diffrn 1.440
_exptl_crystal_density_method 'not measured'
_exptl_crystal_description plate
_exptl_crystal_F_000 236.0
_exptl_crystal_size_max 0.7
_exptl_crystal_size_mid 0.3
_exptl_crystal_size_min 0.05
_refine_diff_density_max 0.213
_refine_diff_density_min -0.313
_refine_ls_extinction_method none
_refine_ls_goodness_of_fit_ref 1.072
_refine_ls_hydrogen_treatment constr
_refine_ls_matrix_type full
_refine_ls_number_parameters 73
_refine_ls_number_reflns 1317
_refine_ls_number_restraints 0
_refine_ls_restrained_S_all 1.072
_refine_ls_R_factor_all 0.0604
_refine_ls_R_factor_gt 0.0525
_refine_ls_shift/su_max 0.000
_refine_ls_shift/su_mean 0.000
_refine_ls_structure_factor_coef Fsqd
_refine_ls_weighting_details 'calc w=1/[\s^2^(Fo^2^)+(0.0606P)^2^+0.1472P] where P=(Fo^2^+2Fc^2^)/3'
_refine_ls_weighting_scheme calc
_refine_ls_wR_factor_gt 0.1255
_refine_ls_wR_factor_ref 0.1307
_reflns_number_gt 1055
_reflns_number_total 1317
_reflns_threshold_expression I>2\s(I)
_cod_data_source_file is5143.cif
_cod_data_source_block I
_cod_original_cell_volume 517.2(5)
_cod_original_sg_symbol_H-M 'P 21/c'
_cod_database_code 2235514
_cod_database_fobs_code 2235514

loop_
_symmetry_equiv_pos_as_xyz
'x, y, z'
'-x, y+1/2, -z+1/2'
'-x, -y, -z'
'x, -y-1/2, z-1/2'

loop_
_atom_site_type_symbol
_atom_site_label
_atom_site_fract_x
_atom_site_fract_y
_atom_site_fract_z
_atom_site_U_iso_or_equiv
_atom_site_adp_type
_atom_site_calc_flag
_atom_site_refinement_flags
_atom_site_occupancy
_atom_site_symmetry_multiplicity
N N1 0.46961(11) -0.2315(2) 0.52651(18) 0.0275(3) Uani d . 1 1
O O1 0.26007(9) 0.0921(2) 0.64425(16) 0.0308(3) Uani d . 1 1
O O2 0.28072(11) -0.3005(2) 0.63126(19) 0.0401(4) Uani d . 1 1
C C1 0.41208(12) -0.0450(3) 0.55512(19) 0.0241(3) Uani d . 1 1
C C2 0.44174(13) 0.1860(3) 0.5289(2) 0.0265(4) Uani d . 1 1
H H2A 0.3986 0.3110 0.5507 0.032 Uiso calc R 1 1
C C3 0.31162(13) -0.1030(3) 0.6147(2) 0.0265(4) Uani d . 1 1
C C4 0.16106(15) 0.0568(3) 0.7018(3) 0.0359(4) Uani d . 1 1
H H4A 0.1848 0.0010 0.8247 0.043 Uiso calc R 1 1
H H4B 0.1102 -0.0605 0.6266 0.043 Uiso calc R 1 1
C C5 0.10095(15) 0.2883(3) 0.6871(2) 0.0377(4) Uani d . 1 1
H H5A 0.0725 0.3356 0.5636 0.057 Uiso calc R 1 1
H H5B 0.1537 0.4058 0.7549 0.057 Uiso calc R 1 1
H H5C 0.0378 0.2732 0.7333 0.057 Uiso calc R 1 1

loop_
_atom_site_aniso_label
_atom_site_aniso_U_11
_atom_site_aniso_U_22
_atom_site_aniso_U_33
_atom_site_aniso_U_12
_atom_site_aniso_U_13
_atom_site_aniso_U_23
N1 0.0314(7) 0.0174(6) 0.0369(7) -0.0001(5) 0.0154(6) 0.0002(5)
O1 0.0289(6) 0.0234(6) 0.0457(7) 0.0012(4) 0.0199(5) 0.0006(5)
O2 0.0450(8) 0.0234(7) 0.0617(9) -0.0062(5) 0.0307(6) -0.0005(6)
C1 0.0256(7) 0.0211(8) 0.0256(7) -0.0009(6) 0.0080(6) -0.0005(6)
C2 0.0304(8) 0.0184(7) 0.0328(8) 0.0014(6) 0.0132(6) 0.0000(6)
C3 0.0284(8) 0.0212(8) 0.0304(8) -0.0010(6) 0.0104(6) 0.0007(6)
C4 0.0330(9) 0.0337(9) 0.0493(10) 0.0000(7) 0.0247(8) 0.0048(8)
C5 0.0330(9) 0.0410(11) 0.0450(10) 0.0046(7) 0.0208(8) 0.0018(8)

loop_
_atom_type_symbol
_atom_type_description
_atom_type_scat_dispersion_real
_atom_type_scat_dispersion_imag
_atom_type_scat_source
C C 0.0033 0.0016 'International Tables Vol C Tables 4.2.6.8 and 6.1.1.4'
H H 0.0000 0.0000 'International Tables Vol C Tables 4.2.6.8 and 6.1.1.4'
N N 0.0061 0.0033 'International Tables Vol C Tables 4.2.6.8 and 6.1.1.4'
O O 0.0106 0.0060 'International Tables Vol C Tables 4.2.6.8 and 6.1.1.4'

loop_
_geom_angle_atom_site_label_1
_geom_angle_atom_site_label_2
_geom_angle_atom_site_label_3
_geom_angle_site_symmetry_1
_geom_angle
C2 N1 C1 3_656 116.31(14)
C3 O1 C4 . 116.04(13)
N1 C1 C2 . 122.69(14)
N1 C1 C3 . 114.83(14)
C2 C1 C3 . 122.47(14)
N1 C2 C1 3_656 121.00(15)
N1 C2 H2A 3_656 119.5
C1 C2 H2A . 119.5
O2 C3 O1 . 124.49(15)
O2 C3 C1 . 124.19(15)
O1 C3 C1 . 111.31(13)
O1 C4 C5 . 107.59(14)
O1 C4 H4A . 110.2
C5 C4 H4A . 110.2
O1 C4 H4B . 110.2
C5 C4 H4B . 110.2
H4A C4 H4B . 108.5
C4 C5 H5A . 109.5
C4 C5 H5B . 109.5
H5A C5 H5B . 109.5
C4 C5 H5C . 109.5
H5A C5 H5C . 109.5
H5B C5 H5C . 109.5

loop_
_geom_bond_atom_site_label_1
_geom_bond_atom_site_label_2
_geom_bond_site_symmetry_2
_geom_bond_distance
N1 C2 3_656 1.322(2)
N1 C1 . 1.326(2)
O1 C3 . 1.3270(19)
O1 C4 . 1.442(2)
O2 C3 . 1.197(2)
C1 C2 . 1.386(2)
C1 C3 . 1.490(2)
C2 H2A . 0.9300
C4 C5 . 1.486(3)
C4 H4A . 0.9700
C4 H4B . 0.9700
C5 H5A . 0.9600
C5 H5B . 0.9600
C5 H5C . 0.9600

loop_
_geom_hbond_atom_site_label_D
_geom_hbond_atom_site_label_H
_geom_hbond_atom_site_label_A
_geom_hbond_site_symmetry_A
_geom_hbond_distance_DH
_geom_hbond_distance_HA
_geom_hbond_distance_DA
_geom_hbond_angle_DHA
C4 H4A O2 4_556 0.97 2.58 3.537(3) 168

loop_
_geom_torsion_atom_site_label_1
_geom_torsion_atom_site_label_2
_geom_torsion_atom_site_label_3
_geom_torsion_atom_site_label_4
_geom_torsion_site_symmetry_1
_geom_torsion_site_symmetry_4
_geom_torsion
C2 N1 C1 C2 3_656 . 0.1(3)
C2 N1 C1 C3 3_656 . 179.07(13)
N1 C1 C2 N1 . 3_656 -0.1(3)
C3 C1 C2 N1 . 3_656 -178.99(14)
C4 O1 C3 O2 . . 0.6(2)
C4 O1 C3 C1 . . 179.71(13)
N1 C1 C3 O2 . . -2.3(2)
C2 C1 C3 O2 . . 176.70(16)
N1 C1 C3 O1 . . 178.63(13)
C2 C1 C3 O1 . . -2.4(2)
C3 O1 C4 C5 . . -167.24(14)
